data_1548769
loop_
_publ_author_name
'Ngamnithiporn, Aurapat'
'Jette, Carina I.'
'Bachman, Shoshana'
'Virgil, Scott C.'
'Stoltz, Brian M.'

_publ_section_title
;
 Nickel-catalyzed enantioselective allylic alkylation of lactones and
 lactams with unactivated allylic alcohols.
;
_journal_issue 9
_journal_name_full 'Chemical science'
_journal_page_first 2547
_journal_page_last 2551
_journal_paper_doi 10.1039/c7sc05216b
_journal_volume 9
_journal_year 2018
_chemical_absolute_configuration ad
_chemical_formula_moiety 'C17 H19 Cl O4'
_chemical_formula_sum 'C17 H19 Cl O4'
_chemical_formula_weight 322.77
_space_group_crystal_system orthorhombic
_space_group_IT_number 19
_space_group_name_Hall 'P 2ac 2ab'
_space_group_name_H-M_alt 'P 21 21 21'
_symmetry_space_group_name_Hall 'P 2ac 2ab'
_symmetry_space_group_name_H-M 'P 21 21 21'
_atom_sites_solution_hydrogens geom
_atom_sites_solution_primary direct
_atom_sites_solution_secondary difmap
_audit_creation_method SHELXL-2016/6
_audit_update_record
;
2018-01-06 deposited with the CCDC.
2018-01-15 downloaded from the CCDC.
;
_cell_angle_alpha 90
_cell_angle_beta 90
_cell_angle_gamma 90
_cell_formula_units_Z 4
_cell_length_a 6.9832(6)
_cell_length_b 8.5007(7)
_cell_length_c 26.483(2)
_cell_measurement_reflns_used 9823
_cell_measurement_temperature 100(2)
_cell_measurement_theta_max 74.27
_cell_measurement_theta_min 3.34
_cell_volume 1572.1(2)
_computing_cell_refinement 'SAINT v8.38A (Bruker-AXS, 2013)'
_computing_data_collection 'APEX3 v2017.3-0 (Bruker-AXS, 2017)'
_computing_data_reduction 'SAINT v8.38A (Bruker-AXS, 2013)'
_computing_molecular_graphics 'Bruker SHELXTL'
_computing_publication_material 'Bruker SHELXTL'
_computing_structure_refinement 'SHELXL-2016/6 (Sheldrick, 2016)'
_computing_structure_solution 'SHELXS-2013/1 (Sheldrick, 2013)'
_diffrn_ambient_temperature 100(2)
_diffrn_detector_area_resol_mean 10.24
_diffrn_measured_fraction_theta_full 1.000
_diffrn_measured_fraction_theta_max 0.996
_diffrn_measurement_device_type 'Bruker D8 VENTURE Kappa Duo PHOTON 100 CMOS'
_diffrn_measurement_method '\f and \w scans'
_diffrn_radiation_type CuK\a
_diffrn_radiation_wavelength 1.54178
_diffrn_reflns_av_R_equivalents 0.0489
_diffrn_reflns_av_unetI/netI 0.0239
_diffrn_reflns_Laue_measured_fraction_full 1.000
_diffrn_reflns_Laue_measured_fraction_max 0.996
_diffrn_reflns_limit_h_max 8
_diffrn_reflns_limit_h_min -8
_diffrn_reflns_limit_k_max 10
_diffrn_reflns_limit_k_min -10
_diffrn_reflns_limit_l_max 32
_diffrn_reflns_limit_l_min -32
_diffrn_reflns_number 25120
_diffrn_reflns_point_group_measured_fraction_full 1.000
_diffrn_reflns_point_group_measured_fraction_max 0.991
_diffrn_reflns_theta_full 67.679
_diffrn_reflns_theta_max 74.260
_diffrn_reflns_theta_min 3.337
_diffrn_source 'I\mS HB micro-focus sealed tube'
_exptl_absorpt_coefficient_mu 2.289
_exptl_absorpt_correction_T_max 0.7538
_exptl_absorpt_correction_T_min 0.6272
_exptl_absorpt_correction_type multi-scan
_exptl_absorpt_process_details 'SADABS-2016/2 (Sheldrick, 2014)'
_exptl_crystal_colour colourless
_exptl_crystal_density_diffrn 1.364
_exptl_crystal_density_method 'not measured'
_exptl_crystal_description Block
_exptl_crystal_F_000 680
_exptl_crystal_size_max 0.300
_exptl_crystal_size_mid 0.150
_exptl_crystal_size_min 0.050
_refine_diff_density_max 0.227
_refine_diff_density_min -0.175
_refine_diff_density_rms 0.038
_refine_ls_abs_structure_details
; 
 Flack x determined using 1246 quotients [(I+)-(I-)]/[(I+)+(I-)] 
 (Parsons, Flack and Wagner, Acta Cryst. B69 (2013) 249-259). 
;
_refine_ls_abs_structure_Flack 0.061(4)
_refine_ls_extinction_method none
_refine_ls_goodness_of_fit_ref 1.060
_refine_ls_hydrogen_treatment constr
_refine_ls_matrix_type full
_refine_ls_number_parameters 200
_refine_ls_number_reflns 3188
_refine_ls_number_restraints 0
_refine_ls_restrained_S_all 1.060
_refine_ls_R_factor_all 0.0278
_refine_ls_R_factor_gt 0.0260
_refine_ls_shift/su_max 0.001
_refine_ls_shift/su_mean 0.000
_refine_ls_structure_factor_coef Fsqd
_refine_ls_weighting_details 'w=1/[\s^2^(Fo^2^)+(0.0375P)^2^+0.2378P] where P=(Fo^2^+2Fc^2^)/3'
_refine_ls_weighting_scheme calc
_refine_ls_wR_factor_gt 0.0656
_refine_ls_wR_factor_ref 0.0664
_reflns_Friedel_coverage 0.701
_reflns_Friedel_fraction_full 0.999
_reflns_Friedel_fraction_max 0.985
_reflns_number_gt 3089
_reflns_number_total 3188
_reflns_threshold_expression 'I > 2\s(I)'
_cod_data_source_file c7sc05216b2.cif
_cod_data_source_block P17471
_cod_depositor_comments 'Adding full bibliography for 1548769.cif.'
_cod_database_code 1548769
_shelx_shelxl_version_number 2016/6
_shelx_space_group_comment
; 
The symmetry employed for this shelxl refinement is uniquely defined 
by the following loop, which should always be used as a source of 
symmetry information in preference to the above space-group names. 
They are only intended as comments. 
;
_shelx_estimated_absorpt_t_min 0.547
_shelx_estimated_absorpt_t_max 0.894

loop_
_space_group_symop_operation_xyz
'x, y, z'
'-x+1/2, -y, z+1/2'
'-x, y+1/2, -z+1/2'
'x+1/2, -y+1/2, -z'

loop_
_atom_site_label
_atom_site_type_symbol
_atom_site_fract_x
_atom_site_fract_y
_atom_site_fract_z
_atom_site_U_iso_or_equiv
_atom_site_adp_type
_atom_site_occupancy
_atom_site_site_symmetry_order
_atom_site_calc_flag
_atom_site_refinement_flags_posn
_atom_site_refinement_flags_adp
O1 O 0.09283(18) 0.78055(15) 0.44186(5) 0.0232(3) Uani 1 1 d . .
C1 C 0.0835(2) 0.6277(2) 0.43097(6) 0.0172(3) Uani 1 1 d . .
O2 O -0.07128(18) 0.56373(16) 0.43128(5) 0.0244(3) Uani 1 1 d . .
C2 C 0.2622(2) 0.53803(19) 0.41400(7) 0.0160(3) Uani 1 1 d . .
C3 C 0.4511(2) 0.6200(2) 0.42895(7) 0.0193(4) Uani 1 1 d . .
H3A H 0.477097 0.602296 0.465256 0.023 Uiso 1 1 calc R U
H3B H 0.558491 0.574737 0.409320 0.023 Uiso 1 1 calc R U
C4 C 0.4363(3) 0.7952(2) 0.41855(8) 0.0242(4) Uani 1 1 d . .
H4A H 0.558258 0.847722 0.427406 0.029 Uiso 1 1 calc R U
H4B H 0.410809 0.813285 0.382240 0.029 Uiso 1 1 calc R U
C5 C 0.2756(3) 0.8620(2) 0.44978(7) 0.0257(4) Uani 1 1 d . .
H5A H 0.310559 0.855097 0.485937 0.031 Uiso 1 1 calc R U
H5B H 0.259436 0.974639 0.441287 0.031 Uiso 1 1 calc R U
C6 C 0.2541(2) 0.3772(2) 0.43984(6) 0.0172(3) Uani 1 1 d . .
O3 O 0.25963(19) 0.25233(14) 0.41858(5) 0.0243(3) Uani 1 1 d . .
C7 C 0.2528(3) 0.2501(2) 0.52016(7) 0.0202(3) Uani 1 1 d . .
H7A H 0.368863 0.188407 0.511872 0.024 Uiso 1 1 calc R U
H7B H 0.138683 0.184338 0.513398 0.024 Uiso 1 1 calc R U
O4 O 0.24619(17) 0.39390(14) 0.49012(5) 0.0192(3) Uani 1 1 d . .
C8 C 0.2567(3) 0.3008(2) 0.57471(7) 0.0266(4) Uani 1 1 d . .
H8A H 0.364532 0.372623 0.580174 0.040 Uiso 1 1 calc R U
H8B H 0.271410 0.208187 0.596382 0.040 Uiso 1 1 calc R U
H8C H 0.136664 0.354664 0.583019 0.040 Uiso 1 1 calc R U
C9 C 0.2380(3) 0.5189(2) 0.35610(7) 0.0200(3) Uani 1 1 d . .
H9A H 0.132930 0.443291 0.349660 0.024 Uiso 1 1 calc R U
H9B H 0.199135 0.621449 0.341659 0.024 Uiso 1 1 calc R U
C10 C 0.4143(3) 0.4629(2) 0.32905(8) 0.0206(3) Uani 1 1 d . .
H10 H 0.481284 0.375099 0.342490 0.025 Uiso 1 1 calc R U
C11 C 0.4812(3) 0.5296(2) 0.28738(7) 0.0220(4) Uani 1 1 d . .
H11 H 0.411468 0.617138 0.274780 0.026 Uiso 1 1 calc R U
C12 C 0.6521(2) 0.4825(2) 0.25858(7) 0.0207(4) Uani 1 1 d . .
C13 C 0.7937(3) 0.3834(3) 0.27837(7) 0.0268(4) Uani 1 1 d . .
H13 H 0.778159 0.341284 0.311346 0.032 Uiso 1 1 calc R U
C14 C 0.9558(3) 0.3457(3) 0.25084(8) 0.0294(4) Uani 1 1 d . .
H14 H 1.050461 0.278186 0.264797 0.035 Uiso 1 1 calc R U
C15 C 0.9789(3) 0.4068(2) 0.20299(7) 0.0236(4) Uani 1 1 d . .
Cl1 Cl 1.18557(7) 0.36058(7) 0.16920(2) 0.03444(14) Uani 1 1 d . .
C16 C 0.8423(3) 0.5039(2) 0.18162(7) 0.0243(4) Uani 1 1 d . .
H16 H 0.858884 0.544704 0.148509 0.029 Uiso 1 1 calc R U
C17 C 0.6799(3) 0.5404(2) 0.20973(7) 0.0236(4) Uani 1 1 d . .
H17 H 0.585069 0.606679 0.195285 0.028 Uiso 1 1 calc R U

loop_
_atom_site_aniso_label
_atom_site_aniso_U_11
_atom_site_aniso_U_22
_atom_site_aniso_U_33
_atom_site_aniso_U_23
_atom_site_aniso_U_13
_atom_site_aniso_U_12
O1 0.0222(6) 0.0189(6) 0.0285(7) -0.0033(5) -0.0002(5) 0.0035(5)
C1 0.0162(8) 0.0186(8) 0.0169(8) 0.0024(7) -0.0002(6) 0.0025(7)
O2 0.0146(6) 0.0267(7) 0.0320(8) 0.0041(6) 0.0008(5) -0.0003(5)
C2 0.0128(7) 0.0157(8) 0.0193(8) -0.0010(6) -0.0007(6) 0.0000(6)
C3 0.0152(7) 0.0208(9) 0.0220(9) -0.0005(7) -0.0008(6) -0.0024(7)
C4 0.0250(9) 0.0187(9) 0.0290(10) 0.0022(8) -0.0015(7) -0.0067(7)
C5 0.0314(9) 0.0160(8) 0.0298(10) -0.0036(7) -0.0018(8) -0.0037(8)
C6 0.0107(6) 0.0181(8) 0.0228(8) -0.0002(7) -0.0011(6) -0.0005(6)
O3 0.0305(7) 0.0159(6) 0.0266(7) -0.0026(5) 0.0018(6) -0.0009(5)
C7 0.0172(7) 0.0171(7) 0.0262(9) 0.0055(7) -0.0002(7) 0.0016(7)
O4 0.0220(6) 0.0159(6) 0.0198(6) 0.0019(4) -0.0004(5) 0.0003(5)
C8 0.0281(9) 0.0277(9) 0.0240(9) 0.0058(8) 0.0010(8) 0.0058(8)
C9 0.0171(8) 0.0219(8) 0.0211(9) 0.0001(7) -0.0010(7) 0.0004(7)
C10 0.0198(8) 0.0206(8) 0.0215(9) -0.0030(7) -0.0014(7) 0.0018(7)
C11 0.0196(8) 0.0224(9) 0.0239(10) 0.0006(7) -0.0018(7) 0.0018(7)
C12 0.0195(8) 0.0220(9) 0.0206(9) -0.0005(7) -0.0013(7) -0.0029(7)
C13 0.0245(9) 0.0380(11) 0.0179(9) 0.0043(8) -0.0002(7) 0.0030(8)
C14 0.0245(9) 0.0396(11) 0.0242(10) 0.0023(9) -0.0030(8) 0.0067(8)
C15 0.0208(8) 0.0272(10) 0.0228(9) -0.0039(7) 0.0014(7) -0.0031(7)
Cl1 0.0273(2) 0.0483(3) 0.0276(2) -0.0010(2) 0.00817(18) 0.0050(2)
C16 0.0274(9) 0.0267(10) 0.0189(9) 0.0020(7) 0.0009(7) -0.0037(7)
C17 0.0235(8) 0.0235(9) 0.0240(9) 0.0038(7) -0.0019(7) -0.0003(8)

loop_
_atom_type_symbol
_atom_type_description
_atom_type_scat_dispersion_real
_atom_type_scat_dispersion_imag
_atom_type_scat_source
C C 0.0181 0.0091 'International Tables Vol C Tables 4.2.6.8 and 6.1.1.4'
H H 0.0000 0.0000 'International Tables Vol C Tables 4.2.6.8 and 6.1.1.4'
O O 0.0492 0.0322 'International Tables Vol C Tables 4.2.6.8 and 6.1.1.4'
Cl Cl 0.3639 0.7018 'International Tables Vol C Tables 4.2.6.8 and 6.1.1.4'

loop_
_geom_angle_atom_site_label_1
_geom_angle_atom_site_label_2
_geom_angle_atom_site_label_3
_geom_angle
C1 O1 C5 122.26(14)
O2 C1 O1 118.72(16)
O2 C1 C2 120.46(16)
O1 C1 C2 120.61(15)
C1 C2 C6 106.47(13)
C1 C2 C3 113.40(14)
C6 C2 C3 108.67(14)
C1 C2 C9 104.69(14)
C6 C2 C9 110.14(14)
C3 C2 C9 113.22(14)
C4 C3 C2 109.75(14)
C4 C3 H3A 109.7
C2 C3 H3A 109.7
C4 C3 H3B 109.7
C2 C3 H3B 109.7
H3A C3 H3B 108.2
C5 C4 C3 108.75(16)
C5 C4 H4A 109.9
C3 C4 H4A 109.9
C5 C4 H4B 109.9
C3 C4 H4B 109.9
H4A C4 H4B 108.3
O1 C5 C4 113.07(15)
O1 C5 H5A 109.0
C4 C5 H5A 109.0
O1 C5 H5B 109.0
C4 C5 H5B 109.0
H5A C5 H5B 107.8
O3 C6 O4 124.08(16)
O3 C6 C2 125.33(16)
O4 C6 C2 110.55(14)
O4 C7 C8 106.47(14)
O4 C7 H7A 110.4
C8 C7 H7A 110.4
O4 C7 H7B 110.4
C8 C7 H7B 110.4
H7A C7 H7B 108.6
C6 O4 C7 116.84(13)
C7 C8 H8A 109.5
C7 C8 H8B 109.5
H8A C8 H8B 109.5
C7 C8 H8C 109.5
H8A C8 H8C 109.5
H8B C8 H8C 109.5
C10 C9 C2 114.54(15)
C10 C9 H9A 108.6
C2 C9 H9A 108.6
C10 C9 H9B 108.6
C2 C9 H9B 108.6
H9A C9 H9B 107.6
C11 C10 C9 123.40(17)
C11 C10 H10 118.3
C9 C10 H10 118.3
C10 C11 C12 126.94(18)
C10 C11 H11 116.5
C12 C11 H11 116.5
C17 C12 C13 117.39(17)
C17 C12 C11 119.79(17)
C13 C12 C11 122.81(17)
C14 C13 C12 121.30(18)
C14 C13 H13 119.3
C12 C13 H13 119.3
C15 C14 C13 119.48(18)
C15 C14 H14 120.3
C13 C14 H14 120.3
C14 C15 C16 121.37(18)
C14 C15 Cl1 118.91(15)
C16 C15 Cl1 119.72(15)
C15 C16 C17 118.44(17)
C15 C16 H16 120.8
C17 C16 H16 120.8
C16 C17 C12 122.01(18)
C16 C17 H17 119.0
C12 C17 H17 119.0

loop_
_geom_bond_atom_site_label_1
_geom_bond_atom_site_label_2
_geom_bond_distance
O1 C1 1.333(2)
O1 C5 1.467(2)
C1 O2 1.210(2)
C1 C2 1.530(2)
C2 C6 1.530(2)
C2 C3 1.543(2)
C2 C9 1.551(2)
C3 C4 1.518(3)
C3 H3A 0.9900
C3 H3B 0.9900
C4 C5 1.505(3)
C4 H4A 0.9900
C4 H4B 0.9900
C5 H5A 0.9900
C5 H5B 0.9900
C6 O3 1.202(2)
C6 O4 1.340(2)
C7 O4 1.459(2)
C7 C8 1.508(3)
C7 H7A 0.9900
C7 H7B 0.9900
C8 H8A 0.9800
C8 H8B 0.9800
C8 H8C 0.9800
C9 C10 1.502(2)
C9 H9A 0.9900
C9 H9B 0.9900
C10 C11 1.326(3)
C10 H10 0.9500
C11 C12 1.472(3)
C11 H11 0.9500
C12 C17 1.397(3)
C12 C13 1.401(3)
C13 C14 1.384(3)
C13 H13 0.9500
C14 C15 1.379(3)
C14 H14 0.9500
C15 C16 1.382(3)
C15 Cl1 1.7431(19)
C16 C17 1.392(3)
C16 H16 0.9500
C17 H17 0.9500

loop_
_geom_torsion_atom_site_label_1
_geom_torsion_atom_site_label_2
_geom_torsion_atom_site_label_3
_geom_torsion_atom_site_label_4
_geom_torsion
C5 O1 C1 O2 170.67(16)
C5 O1 C1 C2 -14.5(2)
O2 C1 C2 C6 -45.3(2)
O1 C1 C2 C6 139.99(16)
O2 C1 C2 C3 -164.76(17)
O1 C1 C2 C3 20.5(2)
O2 C1 C2 C9 71.34(19)
O1 C1 C2 C9 -103.36(18)
C1 C2 C3 C4 -43.6(2)
C6 C2 C3 C4 -161.81(15)
C9 C2 C3 C4 75.47(19)
C2 C3 C4 C5 60.8(2)
C1 O1 C5 C4 32.0(2)
C3 C4 C5 O1 -54.7(2)
C1 C2 C6 O3 124.19(18)
C3 C2 C6 O3 -113.33(19)
C9 C2 C6 O3 11.2(2)
C1 C2 C6 O4 -57.84(17)
C3 C2 C6 O4 64.64(18)
C9 C2 C6 O4 -170.80(13)
O3 C6 O4 C7 2.6(2)
C2 C6 O4 C7 -175.38(13)
C8 C7 O4 C6 175.89(14)
C1 C2 C9 C10 168.24(15)
C6 C2 C9 C10 -77.66(18)
C3 C2 C9 C10 44.2(2)
C2 C9 C10 C11 -132.25(19)
C9 C10 C11 C12 -179.98(17)
C10 C11 C12 C17 165.5(2)
C10 C11 C12 C13 -16.1(3)
C17 C12 C13 C14 0.7(3)
C11 C12 C13 C14 -177.81(19)
C12 C13 C14 C15 0.1(3)
C13 C14 C15 C16 -0.7(3)
C13 C14 C15 Cl1 179.04(16)
C14 C15 C16 C17 0.6(3)
Cl1 C15 C16 C17 -179.20(15)
C15 C16 C17 C12 0.2(3)
C13 C12 C17 C16 -0.8(3)
C11 C12 C17 C16 177.69(18)
